data_2204397
loop_
_publ_author_name
'Hai Qing Sun'
'Wen Tao Yu'
'Duo Rong Yuan'
'Xin Qing Wang'
'Gang, Xue'

_publ_section_title
;
 Tris(allylthiourea-\k<i>S</i>)chlorozinc(II) chloride
;
_journal_issue 10
_journal_name_full 'Acta Crystallographica Section E'
_journal_page_first m1431
_journal_page_last m1433
_journal_paper_doi 10.1107/S1600536804022512
_journal_volume 60
_journal_year 2004
_chemical_formula_iupac '[Zn Cl (C12 H24 N6 S3)3 ]Cl'
_chemical_formula_moiety 'C12 H24 Cl N6 S3 Zn +, Cl -'
_chemical_formula_sum 'C12 H24 Cl2 N6 S3 Zn'
_chemical_formula_weight 484.82
_chemical_name_systematic
;
 ?
;
_space_group_IT_number 146
_symmetry_cell_setting trigonal
_symmetry_space_group_name_Hall 'R 3'
_symmetry_space_group_name_H-M 'R 3 :H'
_atom_sites_solution_hydrogens geom
_atom_sites_solution_primary direct
_atom_sites_solution_secondary difmap
_audit_creation_method SHELXTL
_cell_angle_alpha 90
_cell_angle_beta 90
_cell_angle_gamma 120
_cell_formula_units_Z 3
_cell_length_a 11.0498(4)
_cell_length_b 11.0498(4)
_cell_length_c 16.0416(11)
_cell_measurement_reflns_used 46
_cell_measurement_temperature 293(2)
_cell_measurement_theta_max 12.5
_cell_measurement_theta_min 5.0
_cell_volume 1696.24(15)
_computing_cell_refinement XSCANS
_computing_data_collection 'XSCANS (Bruker, 1996)'
_computing_data_reduction XSCANS
_computing_molecular_graphics SHELXTL
_computing_publication_material 'WINGX (Farrugia, 1999)'
_computing_structure_refinement 'SHELXTL (Bruker, 1997)'
_computing_structure_solution 'SIR97 (Altomare at al., 1999)'
_diffrn_ambient_temperature 293(2)
_diffrn_measured_fraction_theta_full 0.988
_diffrn_measured_fraction_theta_max 0.988
_diffrn_measurement_device_type 'Bruker P4'
_diffrn_measurement_method /w
_diffrn_radiation_monochromator graphite
_diffrn_radiation_source 'fine-focus sealed tube'
_diffrn_radiation_type MoK\a
_diffrn_radiation_wavelength 0.71073
_diffrn_reflns_av_R_equivalents 0.024
_diffrn_reflns_av_sigmaI/netI 0.034
_diffrn_reflns_limit_h_max 14
_diffrn_reflns_limit_h_min -14
_diffrn_reflns_limit_k_max 15
_diffrn_reflns_limit_k_min -15
_diffrn_reflns_limit_l_max 22
_diffrn_reflns_limit_l_min -22
_diffrn_reflns_number 2412
_diffrn_reflns_theta_full 30.0
_diffrn_reflns_theta_max 30.0
_diffrn_reflns_theta_min 2.5
_diffrn_standards_decay_% 0.2
_diffrn_standards_interval_count 97
_diffrn_standards_number 3
_exptl_absorpt_coefficient_mu 1.606
_exptl_absorpt_correction_T_max 0.607
_exptl_absorpt_correction_T_min 0.522
_exptl_absorpt_correction_type psi-scan
_exptl_absorpt_process_details '(XSCANS; Bruker, 1996)'
_exptl_crystal_colour colourless
_exptl_crystal_density_diffrn 1.424
_exptl_crystal_density_method 'not measured'
_exptl_crystal_description prism
_exptl_crystal_F_000 750
_exptl_crystal_size_max 0.45
_exptl_crystal_size_mid 0.40
_exptl_crystal_size_min 0.31
_refine_diff_density_max 0.41
_refine_diff_density_min -0.33
_refine_ls_abs_structure_details 'Flack (1983), 1082 Friedel pairs?'
_refine_ls_abs_structure_Flack 0.002(15)
_refine_ls_extinction_coef 0.0156(10)
_refine_ls_extinction_expression Fc^*^=kFc[1+0.001xFc^2^\l^3^/sin(2\q)]^-1/4^
_refine_ls_extinction_method SHELXL97
_refine_ls_goodness_of_fit_ref 1.01
_refine_ls_hydrogen_treatment mixed
_refine_ls_matrix_type full
_refine_ls_number_parameters 74
_refine_ls_number_reflns 2190
_refine_ls_number_restraints 1
_refine_ls_restrained_S_all 1.01
_refine_ls_R_factor_all 0.050
_refine_ls_R_factor_gt 0.037
_refine_ls_shift/su_max <0.001
_refine_ls_shift/su_mean 0.000
_refine_ls_structure_factor_coef Fsqd
_refine_ls_weighting_details 'calc w=1/[\s^2^(Fo^2^)+(0.0548P)^2^+0.0198P] where P=(Fo^2^+2Fc^2^)/3'
_refine_ls_weighting_scheme calc
_refine_ls_wR_factor_gt 0.086
_refine_ls_wR_factor_ref 0.093
_reflns_number_gt 1849
_reflns_number_total 2190
_reflns_threshold_expression I>2\s(I)
_cod_data_source_file tk6186.cif
_cod_data_source_block I
_cod_depositor_comments
;
The following automatic conversions were performed:
'_symmetry_cell_setting' value 'Trigonal' changed to 'trigonal' according
to '/home/saulius/struct/CIF-dictionaries/cif_core.dic' dictionary named
'cif_core.dic' version 2.4.1 from
2010-06-29.

'_exptl_absorpt_correction_type' value 'psi scan' changed to
'psi-scan' according to
'/home/saulius/struct/CIF-dictionaries/cif_core.dic' dictionary named
'cif_core.dic' version 2.4.1 from 2010-06-29.

Automatic conversion script
Id: cif_fix_enum 1527 2010-12-29 10:47:43Z saulius 

The following automatic conversions were performed:

'_symmetry_cell_setting' value 'Trigonal' changed to 'trigonal'
according to /home/saulius/struct/CIF-dictionaries/cif_core.dic
dictionary named 'cif_core.dic' version 2.4.1 from
2010-06-29.

'_exptl_absorpt_correction_type' value 'psi scan'
changed to 'psi-scan' according to
/home/saulius/struct/CIF-dictionaries/cif_core.dic dictionary named
'cif_core.dic' version 2.4.1 from 2010-06-29.

Automatic conversion script
Id: cif_fix_values 1715 2011-07-08 13:25:40Z adriana 
;
_cod_original_sg_symbol_H-M R3
_cod_database_code 2204397
_cod_database_fobs_code 2204397

loop_
_symmetry_equiv_pos_as_xyz
'x, y, z'
'-y, x-y, z'
'-x+y, -x, z'
'x+2/3, y+1/3, z+1/3'
'-y+2/3, x-y+1/3, z+1/3'
'-x+y+2/3, -x+1/3, z+1/3'
'x+1/3, y+2/3, z+2/3'
'-y+1/3, x-y+2/3, z+2/3'
'-x+y+1/3, -x+2/3, z+2/3'

loop_
_atom_site_label
_atom_site_fract_x
_atom_site_fract_y
_atom_site_fract_z
_atom_site_U_iso_or_equiv
_atom_site_adp_type
_atom_site_calc_flag
_atom_site_refinement_flags
_atom_site_occupancy
_atom_site_type_symbol
Zn1 1.0000 1.0000 0.76824(3) 0.04186(19) Uani d S 1 Zn
Cl1 1.0000 1.0000 0.91219(8) 0.0470(3) Uani d S 1 Cl
Cl2 1.0000 1.0000 0.52817(8) 0.0438(3) Uani d S 1 Cl
S1 0.77973(9) 0.83072(9) 0.72199(6) 0.0530(2) Uani d . 1 S
N1 0.8124(3) 0.6755(3) 0.83790(18) 0.0528(7) Uani d . 1 N
H1A 0.7893 0.5972 0.8618 0.063 Uiso calc R 1 H
H1B 0.8825 0.7514 0.8561 0.063 Uiso calc R 1 H
C1 0.7402(3) 0.6791(3) 0.7730(2) 0.0430(6) Uani d . 1 C
N2 0.6332(3) 0.5586(3) 0.7476(2) 0.0579(8) Uani d . 1 N
H2A 0.6116 0.4859 0.7773 0.069 Uiso calc R 1 H
C2 0.5494(6) 0.5397(5) 0.6734(4) 0.0950(19) Uani d . 1 C
H2B 0.5062 0.5972 0.6788 0.114 Uiso calc R 1 H
H2C 0.6111 0.5735 0.6255 0.114 Uiso calc R 1 H
C3 0.4443(8) 0.4015(7) 0.6579(5) 0.108(2) Uani d . 1 C
H3A 0.3840 0.3619 0.7029 0.130 Uiso calc R 1 H
C4 0.4137(8) 0.3217(8) 0.5996(5) 0.114(3) Uani d . 1 C
H4A 0.4668 0.3501 0.5511 0.137 Uiso calc R 1 H
H4B 0.3370 0.2319 0.6034 0.137 Uiso calc R 1 H

loop_
_atom_site_aniso_label
_atom_site_aniso_U_11
_atom_site_aniso_U_22
_atom_site_aniso_U_33
_atom_site_aniso_U_12
_atom_site_aniso_U_13
_atom_site_aniso_U_23
Zn1 0.0404(2) 0.0404(2) 0.0447(3) 0.02022(12) 0.000 0.000
Cl1 0.0504(4) 0.0504(4) 0.0401(6) 0.0252(2) 0.000 0.000
Cl2 0.0417(4) 0.0417(4) 0.0479(6) 0.0209(2) 0.000 0.000
S1 0.0501(5) 0.0429(4) 0.0572(5) 0.0166(4) -0.0135(4) 0.0092(4)
N1 0.0594(17) 0.0457(14) 0.0445(14) 0.0196(13) -0.0105(12) 0.0072(12)
C1 0.0388(15) 0.0409(16) 0.0475(16) 0.0187(13) -0.0008(13) 0.0039(12)
N2 0.0484(16) 0.0420(15) 0.0747(19) 0.0162(13) -0.0191(14) 0.0080(14)
C2 0.089(3) 0.058(2) 0.121(4) 0.024(2) -0.058(3) 0.011(3)
C3 0.105(4) 0.081(4) 0.120(5) 0.032(3) -0.061(4) -0.005(3)
C4 0.124(5) 0.094(4) 0.121(5) 0.053(4) -0.062(5) -0.032(4)

loop_
_atom_type_symbol
_atom_type_description
_atom_type_scat_dispersion_real
_atom_type_scat_dispersion_imag
_atom_type_scat_source
C C 0.0033 0.0016 'International Tables Vol C Tables 4.2.6.8 and 6.1.1.4'
H H 0.0000 0.0000 'International Tables Vol C Tables 4.2.6.8 and 6.1.1.4'
N N 0.0061 0.0033 'International Tables Vol C Tables 4.2.6.8 and 6.1.1.4'
S S 0.1246 0.1234 'International Tables Vol C Tables 4.2.6.8 and 6.1.1.4'
Cl Cl 0.1484 0.1585 'International Tables Vol C Tables 4.2.6.8 and 6.1.1.4'
Zn Zn 0.2839 1.4301 'International Tables Vol C Tables 4.2.6.8 and 6.1.1.4'

loop_
_geom_angle_atom_site_label_1
_geom_angle_atom_site_label_2
_geom_angle_atom_site_label_3
_geom_angle_site_symmetry_1
_geom_angle_site_symmetry_3
_geom_angle
_geom_angle_publ_flag
Cl1 Zn1 S1 . . 108.58(3) y
Cl1 Zn1 S1 . 3_675 108.58(3) y
S1 Zn1 S1 . 3_675 110.34(3) y
Cl1 Zn1 S1 . 2_765 108.58(3) y
S1 Zn1 S1 . 2_765 110.34(3) y
S1 Zn1 S1 3_675 2_765 110.34(3) y
C1 S1 Zn1 . . 106.65(11) y
C1 N1 H1A . . 120.0 ?
C1 N1 H1B . . 120.0 ?
H1A N1 H1B . . 120.0 ?
N1 C1 N2 . . 117.3(3) y
N1 C1 S1 . . 122.8(3) y
N2 C1 S1 . . 119.9(2) y
C1 N2 C2 . . 125.3(3) ?
C1 N2 H2A . . 117.3 ?
C2 N2 H2A . . 117.3 ?
C3 C2 N2 . . 114.9(4) ?
C3 C2 H2B . . 108.5 ?
N2 C2 H2B . . 108.5 ?
C3 C2 H2C . . 108.5 ?
N2 C2 H2C . . 108.5 ?
H2B C2 H2C . . 107.5 ?
C4 C3 C2 . . 135.0(9) ?
C4 C3 H3A . . 112.5 ?
C2 C3 H3A . . 112.5 ?
C3 C4 H4A . . 120.0 ?
C3 C4 H4B . . 120.0 ?
H4A C4 H4B . . 120.0 ?

loop_
_geom_bond_atom_site_label_1
_geom_bond_atom_site_label_2
_geom_bond_site_symmetry_2
_geom_bond_distance
_geom_bond_publ_flag
Zn1 Cl1 . 2.3092(13) y
Zn1 S1 . 2.3283(9) y
Zn1 S1 3_675 2.3283(8) y
Zn1 S1 2_765 2.3283(8) y
S1 C1 . 1.713(3) y
N1 C1 . 1.325(4) y
N1 H1A . 0.8600 ?
N1 H1B . 0.8600 ?
C1 N2 . 1.327(4) y
N2 C2 . 1.458(5) y
N2 H2A . 0.8600 ?
C2 C3 . 1.404(8) ?
C2 H2B . 0.9700 ?
C2 H2C . 0.9700 ?
C3 C4 . 1.211(9) ?
C3 H3A . 0.9300 ?
C4 H4A . 0.9300 ?
C4 H4B . 0.9300 ?

loop_
_geom_hbond_atom_site_label_D
_geom_hbond_atom_site_label_H
_geom_hbond_atom_site_label_A
_geom_hbond_site_symmetry_A
_geom_hbond_distance_DH
_geom_hbond_distance_HA
_geom_hbond_distance_DA
_geom_hbond_angle_DHA
N1 H1A Cl2 4_445 0.86 2.53 3.308(3) 151
N1 H1B Cl1 . 0.86 2.54 3.338(3) 154
N2 H2A Cl2 4_445 0.86 2.46 3.255(3) 154

loop_
_geom_torsion_atom_site_label_1
_geom_torsion_atom_site_label_2
_geom_torsion_atom_site_label_3
_geom_torsion_atom_site_label_4
_geom_torsion_site_symmetry_1
_geom_torsion
Cl1 Zn1 S1 C1 . -51.22(12)
S1 Zn1 S1 C1 3_675 -170.12(12)
S1 Zn1 S1 C1 2_765 67.68(14)
Zn1 S1 C1 N1 . 12.8(3)
Zn1 S1 C1 N2 . -167.1(3)
N1 C1 N2 C2 . -174.3(5)
S1 C1 N2 C2 . 5.6(6)
C1 N2 C2 C3 . 178.1(5)
N2 C2 C3 C4 . -124.4(9)
